data_1507454
loop_
_publ_author_name
'Dai, Wei-Min'
'Yeung, Kelly Ka Yim'
'Liu, Jin-Teng'
'Zhang, Ye'
'Williams, Ian D.'

_publ_section_title
;
 A Novel Class of Nonbiaryl Atropisomeric P,O-Ligands for
 Palladium-Catalyzed Asymmetric Allylic Alkylation&#x2020;
;
_journal_issue 9
_journal_name_full 'Organic Letters'
_journal_page_first 1615
_journal_paper_doi 10.1021/ol0258233
_journal_volume 4
_journal_year 2002
_chemical_formula_moiety 'C29 H30 N O2 P'
_chemical_formula_sum 'C29 H30 N O2 P'
_chemical_formula_weight 455.51
_chemical_name_systematic
;
  ?
;
_space_group_IT_number 4
_symmetry_cell_setting monoclinic
_symmetry_space_group_name_Hall 'P 2yb'
_symmetry_space_group_name_H-M 'P 1 21 1'
_atom_sites_solution_hydrogens geom
_atom_sites_solution_primary direct
_atom_sites_solution_secondary difmap
_audit_creation_method SHELXL-97
_cell_angle_alpha 90.00
_cell_angle_beta 114.9210(10)
_cell_angle_gamma 90.00
_cell_formula_units_Z 4
_cell_length_a 14.0092(8)
_cell_length_b 11.9178(7)
_cell_length_c 16.5822(10)
_cell_measurement_reflns_used 5954
_cell_measurement_temperature 293(2)
_cell_measurement_theta_max 27.32
_cell_measurement_theta_min 2.34
_cell_volume 2510.8(3)
_computing_cell_refinement 'Bruker SMART'
_computing_data_collection 'Bruker SMART'
_computing_data_reduction 'Bruker SAINT'
_computing_molecular_graphics 'Bruker SHELXTL'
_computing_publication_material 'Bruker SHELXTL'
_computing_structure_refinement 'SHELXL-97 (Sheldrick, 1997)'
_computing_structure_solution 'SHELXS-97 (Sheldrick, 1990)'
_diffrn_ambient_temperature 293(2)
_diffrn_measured_fraction_theta_full 0.962
_diffrn_measured_fraction_theta_max 0.962
_diffrn_measurement_device_type 'CCD area detector'
_diffrn_measurement_method 'phi and omega scans'
_diffrn_radiation_monochromator graphite
_diffrn_radiation_source 'fine-focus sealed tube'
_diffrn_radiation_type MoK\a
_diffrn_radiation_wavelength 0.71073
_diffrn_reflns_av_R_equivalents 0.0200
_diffrn_reflns_av_sigmaI/netI 0.0328
_diffrn_reflns_limit_h_max 18
_diffrn_reflns_limit_h_min -18
_diffrn_reflns_limit_k_max 9
_diffrn_reflns_limit_k_min -15
_diffrn_reflns_limit_l_max 21
_diffrn_reflns_limit_l_min -21
_diffrn_reflns_number 15250
_diffrn_reflns_theta_full 28.00
_diffrn_reflns_theta_max 28.00
_diffrn_reflns_theta_min 1.60
_exptl_absorpt_coefficient_mu 0.135
_exptl_absorpt_correction_type empirical
_exptl_absorpt_process_details 'SADABS v2.03'
_exptl_crystal_colour Colourless
_exptl_crystal_density_diffrn 1.205
_exptl_crystal_density_meas 0
_exptl_crystal_density_method 'not measured'
_exptl_crystal_description Block
_exptl_crystal_F_000 968
_exptl_crystal_size_max 0.5
_exptl_crystal_size_mid 0.35
_exptl_crystal_size_min 0.35
_refine_diff_density_max 0.245
_refine_diff_density_min -0.145
_refine_diff_density_rms 0.038
_refine_ls_abs_structure_details 'Flack H D (1983), Acta Cryst. A39, 876-881'
_refine_ls_abs_structure_Flack 0.01(6)
_refine_ls_extinction_method none
_refine_ls_goodness_of_fit_ref 1.025
_refine_ls_hydrogen_treatment mixed
_refine_ls_matrix_type full
_refine_ls_number_parameters 597
_refine_ls_number_reflns 7976
_refine_ls_number_restraints 1
_refine_ls_restrained_S_all 1.024
_refine_ls_R_factor_all 0.0479
_refine_ls_R_factor_gt 0.0415
_refine_ls_shift/su_max 0.007
_refine_ls_shift/su_mean 0.001
_refine_ls_structure_factor_coef Fsqd
_refine_ls_weighting_details 'calc w=1/[\s^2^(Fo^2^)+(0.0648P)^2^+0.0679P] where P=(Fo^2^+2Fc^2^)/3'
_refine_ls_weighting_scheme calc
_refine_ls_wR_factor_gt 0.1012
_refine_ls_wR_factor_ref 0.1057
_reflns_number_gt 7030
_reflns_number_total 7976
_reflns_threshold_expression >2sigma(I)
_cod_data_source_file ol0258233_s2.cif
_cod_data_source_block dai13a
_cod_depositor_comments
;
The following automatic conversions were performed:

'_symmetry_cell_setting' value 'Monoclinic' changed to 'monoclinic'
according to /home/saulius/struct/CIF-dictionaries/cif_core.dic
dictionary named 'cif_core.dic' version 2.4.1 from
2010-06-29.

'_exptl_absorpt_correction_type' value 'Empirical'
changed to 'empirical' according to
/home/saulius/struct/CIF-dictionaries/cif_core.dic dictionary named
'cif_core.dic' version 2.4.1 from 2010-06-29.

Automatic conversion script
Id: cif_fix_values 1715 2011-07-08 13:25:40Z adriana 
;
_cod_original_sg_symbol_H-M P2(1)
_cod_database_code 1507454

loop_
_symmetry_equiv_pos_as_xyz
'x, y, z'
'-x, y+1/2, -z'

loop_
_atom_site_label
_atom_site_type_symbol
_atom_site_fract_x
_atom_site_fract_y
_atom_site_fract_z
_atom_site_U_iso_or_equiv
_atom_site_adp_type
_atom_site_occupancy
_atom_site_symmetry_multiplicity
_atom_site_calc_flag
_atom_site_refinement_flags
P1 P 0.55871(4) 0.50697(5) 0.24885(3) 0.04574(14) Uani 1 1 d .
O1 O 0.42209(11) 0.41959(14) 0.35396(10) 0.0485(4) Uani 1 1 d .
O2 O 0.34252(13) 0.17571(17) 0.32023(12) 0.0605(4) Uani 1 1 d .
H1 H 0.2979 0.1496 0.3348 0.076(10) Uiso 1 1 calc R
N1 N 0.55105(13) 0.28975(17) 0.39243(12) 0.0456(4) Uani 1 1 d .
C1A C 0.43359(15) 0.3203(2) 0.23494(14) 0.0422(5) Uani 1 1 d .
C2A C 0.47091(16) 0.3909(2) 0.18826(14) 0.0462(5) Uani 1 1 d .
C3A C 0.4340(2) 0.3775(3) 0.09490(16) 0.0608(6) Uani 1 1 d .
H3A H 0.4587 0.4254 0.0636 0.073 Uiso 1 1 calc R
C4A C 0.3645(2) 0.2974(3) 0.05090(16) 0.0672(8) Uani 1 1 d .
H4A H 0.3434 0.2894 -0.0100 0.081 Uiso 1 1 calc R
C5A C 0.32212(19) 0.2241(2) 0.09545(17) 0.0592(6) Uani 1 1 d .
C6A C 0.2445(2) 0.1444(3) 0.0486(2) 0.0776(9) Uani 1 1 d .
H6A H 0.2227 0.1359 -0.0123 0.093 Uiso 1 1 calc R
C7A C 0.2013(2) 0.0801(3) 0.0918(2) 0.0846(10) Uani 1 1 d .
H7A H 0.1492 0.0288 0.0595 0.102 Uiso 1 1 calc R
C8A C 0.23267(19) 0.0887(2) 0.1830(2) 0.0704(8) Uani 1 1 d .
H8A H 0.2017 0.0435 0.2110 0.084 Uiso 1 1 calc R
C9A C 0.31011(17) 0.1646(2) 0.23188(18) 0.0542(6) Uani 1 1 d .
C10A C 0.35691(16) 0.2351(2) 0.18908(15) 0.0475(5) Uani 1 1 d .
C11A C 0.46821(14) 0.34407(18) 0.33324(13) 0.0398(4) Uani 1 1 d .
C12A C 0.60074(18) 0.1944(2) 0.36751(17) 0.0572(6) Uani 1 1 d .
H12A H 0.5622 0.1837 0.3032 0.069 Uiso 1 1 calc R
C13A C 0.7134(2) 0.2209(4) 0.3859(2) 0.0831(10) Uani 1 1 d .
H13A H 0.7158 0.2896 0.3566 0.125 Uiso 1 1 calc R
H13B H 0.7418 0.1611 0.3640 0.125 Uiso 1 1 calc R
H13C H 0.7542 0.2289 0.4488 0.125 Uiso 1 1 calc R
C14A C 0.5915(3) 0.0861(3) 0.4119(3) 0.0912(10) Uani 1 1 d .
H14A H 0.5189 0.0721 0.3984 0.137 Uiso 1 1 calc R
H14B H 0.6309 0.0926 0.4751 0.137 Uiso 1 1 calc R
H14C H 0.6189 0.0251 0.3902 0.137 Uiso 1 1 calc R
C15A C 0.59352(19) 0.3203(3) 0.48801(16) 0.0604(6) Uani 1 1 d .
H15A H 0.6543 0.2714 0.5192 0.072 Uiso 1 1 calc R
C16A C 0.6340(3) 0.4391(3) 0.50499(19) 0.0819(9) Uani 1 1 d .
H16A H 0.6839 0.4501 0.4799 0.123 Uiso 1 1 calc R
H16B H 0.6677 0.4525 0.5679 0.123 Uiso 1 1 calc R
H16C H 0.5764 0.4903 0.4779 0.123 Uiso 1 1 calc R
C17A C 0.5149(3) 0.2956(4) 0.5269(2) 0.0887(11) Uani 1 1 d .
H17A H 0.4918 0.2191 0.5146 0.133 Uiso 1 1 calc R
H17B H 0.4554 0.3448 0.5005 0.133 Uiso 1 1 calc R
H17C H 0.5478 0.3074 0.5900 0.133 Uiso 1 1 calc R
C21A C 0.47637(18) 0.6271(2) 0.19025(16) 0.0515(5) Uani 1 1 d .
C22A C 0.4646(2) 0.6662(3) 0.10800(18) 0.0693(7) Uani 1 1 d .
H22A H 0.5008 0.6315 0.0791 0.083 Uiso 1 1 calc R
C23A C 0.3989(3) 0.7570(3) 0.0680(2) 0.0836(10) Uani 1 1 d .
H23A H 0.3916 0.7830 0.0129 0.100 Uiso 1 1 calc R
C24A C 0.3454(3) 0.8074(3) 0.1103(3) 0.0931(12) Uani 1 1 d .
H24A H 0.3008 0.8674 0.0835 0.112 Uiso 1 1 calc R
C25A C 0.3566(3) 0.7708(4) 0.1907(4) 0.1035(13) Uani 1 1 d .
H25A H 0.3205 0.8067 0.2192 0.124 Uiso 1 1 calc R
C26A C 0.4211(3) 0.6803(3) 0.2317(2) 0.0791(9) Uani 1 1 d .
H26A H 0.4273 0.6554 0.2868 0.095 Uiso 1 1 calc R
C31A C 0.66070(16) 0.5109(2) 0.20658(13) 0.0443(4) Uani 1 1 d .
C32A C 0.72412(19) 0.6052(2) 0.22710(16) 0.0555(6) Uani 1 1 d .
H32A H 0.7069 0.6665 0.2530 0.067 Uiso 1 1 calc R
C33A C 0.8126(2) 0.6105(3) 0.21000(17) 0.0620(6) Uani 1 1 d .
H33A H 0.8540 0.6748 0.2245 0.074 Uiso 1 1 calc R
C34A C 0.83925(19) 0.5208(2) 0.17163(17) 0.0600(6) Uani 1 1 d .
H34A H 0.8985 0.5241 0.1599 0.072 Uiso 1 1 calc R
C35A C 0.7776(2) 0.4266(3) 0.15085(18) 0.0654(7) Uani 1 1 d .
H35A H 0.7953 0.3657 0.1248 0.078 Uiso 1 1 calc R
C36A C 0.6889(2) 0.4209(2) 0.16813(17) 0.0596(6) Uani 1 1 d .
H36A H 0.6481 0.3561 0.1538 0.072 Uiso 1 1 calc R
P2 P -0.06013(4) 0.05760(5) 0.28022(4) 0.04702(14) Uani 1 1 d .
O3 O 0.18361(11) 0.14405(14) 0.37016(10) 0.0484(4) Uani 1 1 d .
O4 O 0.22216(12) 0.38800(15) 0.32167(10) 0.0505(4) Uani 1 1 d .
H2 H 0.2840 0.3767 0.3322 0.087(11) Uiso 1 1 calc R
N2 N 0.09757(13) 0.28309(17) 0.40606(11) 0.0432(4) Uani 1 1 d .
C1B C 0.04981(15) 0.23503(18) 0.24901(12) 0.0375(4) Uani 1 1 d .
C2B C -0.03199(16) 0.15961(19) 0.20925(13) 0.0420(4) Uani 1 1 d .
C3B C -0.09005(18) 0.1617(2) 0.11527(14) 0.0525(5) Uani 1 1 d .
H3B H -0.1445 0.1107 0.0880 0.063 Uiso 1 1 calc R
C4B C -0.06672(19) 0.2377(2) 0.06475(14) 0.0553(6) Uani 1 1 d .
H4B H -0.1065 0.2382 0.0035 0.066 Uiso 1 1 calc R
C5B C 0.01559(18) 0.3150(2) 0.10271(14) 0.0475(5) Uani 1 1 d .
C6B C 0.0407(2) 0.3913(3) 0.04955(16) 0.0625(7) Uani 1 1 d .
H6B H -0.0003 0.3936 -0.0115 0.075 Uiso 1 1 calc R
C7B C 0.1249(2) 0.4619(3) 0.08709(18) 0.0678(7) Uani 1 1 d .
H7B H 0.1411 0.5112 0.0512 0.081 Uiso 1 1 calc R
C8B C 0.1867(2) 0.4609(2) 0.17810(17) 0.0578(6) Uani 1 1 d .
H8B H 0.2441 0.5090 0.2025 0.069 Uiso 1 1 calc R
C9B C 0.16362(16) 0.38926(19) 0.23253(14) 0.0435(5) Uani 1 1 d .
C10B C 0.07658(16) 0.31378(18) 0.19680(13) 0.0397(4) Uani 1 1 d .
C11B C 0.11777(15) 0.22061(18) 0.34827(13) 0.0383(4) Uani 1 1 d .
C12B C 0.02514(18) 0.3795(2) 0.37786(16) 0.0531(6) Uani 1 1 d .
H12B H 0.0004 0.3866 0.3133 0.064 Uiso 1 1 calc R
C13B C -0.0708(2) 0.3585(3) 0.3957(2) 0.0811(9) Uani 1 1 d .
H13D H -0.1027 0.2886 0.3691 0.122 Uiso 1 1 calc R
H13E H -0.1204 0.4184 0.3706 0.122 Uiso 1 1 calc R
H13F H -0.0501 0.3553 0.4587 0.122 Uiso 1 1 calc R
C14B C 0.0792(3) 0.4883(3) 0.4184(2) 0.0794(9) Uani 1 1 d .
H14D H 0.1394 0.4985 0.4056 0.119 Uiso 1 1 calc R
H14E H 0.1015 0.4859 0.4817 0.119 Uiso 1 1 calc R
H14F H 0.0311 0.5495 0.3938 0.119 Uiso 1 1 calc R
C15B C 0.1525(2) 0.2591(3) 0.50284(14) 0.0601(7) Uani 1 1 d .
H15B H 0.1260 0.3131 0.5330 0.072 Uiso 1 1 calc R
C16B C 0.1258(3) 0.1426(3) 0.52508(18) 0.0876(11) Uani 1 1 d .
H16D H 0.0507 0.1343 0.5014 0.131 Uiso 1 1 calc R
H16E H 0.1556 0.1332 0.5885 0.131 Uiso 1 1 calc R
H16F H 0.1541 0.0869 0.4994 0.131 Uiso 1 1 calc R
C17B C 0.2711(2) 0.2770(3) 0.53923(17) 0.0754(9) Uani 1 1 d .
H17D H 0.2851 0.3514 0.5247 0.113 Uiso 1 1 calc R
H17E H 0.3007 0.2231 0.5132 0.113 Uiso 1 1 calc R
H17F H 0.3022 0.2678 0.6026 0.113 Uiso 1 1 calc R
C21B C -0.20350(17) 0.0353(2) 0.22164(15) 0.0496(5) Uani 1 1 d .
C22B C -0.2454(2) -0.0661(3) 0.2321(3) 0.0875(10) Uani 1 1 d .
H22B H -0.2007 -0.1252 0.2610 0.105 Uiso 1 1 calc R
C23B C -0.3538(3) -0.0801(3) 0.1997(3) 0.1154(16) Uani 1 1 d .
H23B H -0.3810 -0.1487 0.2068 0.138 Uiso 1 1 calc R
C24B C -0.4204(2) 0.0058(3) 0.1577(2) 0.0856(9) Uani 1 1 d .
H24B H -0.4928 -0.0046 0.1353 0.103 Uiso 1 1 calc R
C25B C -0.3806(2) 0.1067(3) 0.1485(2) 0.0736(8) Uani 1 1 d .
H25B H -0.4255 0.1661 0.1206 0.088 Uiso 1 1 calc R
C26B C -0.2722(2) 0.1199(3) 0.1814(2) 0.0682(7) Uani 1 1 d .
H26B H -0.2456 0.1895 0.1757 0.082 Uiso 1 1 calc R
C31B C -0.00734(18) -0.0730(2) 0.25602(16) 0.0543(6) Uani 1 1 d .
C32B C -0.0449(3) -0.1269(3) 0.1741(2) 0.0759(8) Uani 1 1 d .
H32B H -0.1018 -0.0963 0.1263 0.091 Uiso 1 1 calc R
C33B C -0.0002(3) -0.2244(3) 0.1618(3) 0.0913(11) Uani 1 1 d .
H33B H -0.0249 -0.2580 0.1060 0.110 Uiso 1 1 calc R
C34B C 0.0821(3) -0.2718(4) 0.2336(4) 0.1150(16) Uani 1 1 d .
H34B H 0.1136 -0.3375 0.2265 0.138 Uiso 1 1 calc R
C35B C 0.1162(4) -0.2227(4) 0.3129(4) 0.157(3) Uani 1 1 d .
H35B H 0.1699 -0.2563 0.3615 0.188 Uiso 1 1 calc R
C36B C 0.0740(3) -0.1239(3) 0.3246(3) 0.1162(17) Uani 1 1 d .
H36B H 0.1012 -0.0906 0.3805 0.139 Uiso 1 1 calc R

loop_
_atom_site_aniso_label
_atom_site_aniso_U_11
_atom_site_aniso_U_22
_atom_site_aniso_U_33
_atom_site_aniso_U_23
_atom_site_aniso_U_13
_atom_site_aniso_U_12
P1 0.0501(3) 0.0445(3) 0.0438(3) -0.0023(2) 0.0209(2) -0.0066(3)
O1 0.0419(7) 0.0453(9) 0.0584(8) -0.0077(7) 0.0213(6) -0.0030(7)
O2 0.0492(8) 0.0564(11) 0.0834(11) -0.0073(9) 0.0352(8) -0.0128(8)
N1 0.0377(8) 0.0494(11) 0.0492(9) 0.0027(8) 0.0178(7) -0.0020(8)
C1A 0.0317(9) 0.0397(12) 0.0514(11) -0.0042(9) 0.0138(8) 0.0014(8)
C2A 0.0443(11) 0.0431(12) 0.0483(11) -0.0019(9) 0.0166(9) -0.0023(9)
C3A 0.0699(15) 0.0613(16) 0.0473(12) -0.0008(12) 0.0210(11) -0.0030(13)
C4A 0.0711(16) 0.073(2) 0.0454(12) -0.0099(13) 0.0133(11) 0.0011(15)
C5A 0.0479(12) 0.0525(15) 0.0624(14) -0.0158(12) 0.0090(10) 0.0022(11)
C6A 0.0656(17) 0.071(2) 0.0775(17) -0.0310(16) 0.0115(14) -0.0076(15)
C7A 0.0594(15) 0.064(2) 0.112(2) -0.0392(19) 0.0178(16) -0.0147(15)
C8A 0.0479(13) 0.0478(16) 0.113(2) -0.0226(15) 0.0315(14) -0.0102(11)
C9A 0.0393(11) 0.0386(12) 0.0840(16) -0.0128(12) 0.0253(11) -0.0001(10)
C10A 0.0362(10) 0.0381(12) 0.0616(13) -0.0123(10) 0.0141(9) 0.0009(9)
C11A 0.0311(9) 0.0380(11) 0.0512(11) -0.0033(9) 0.0184(8) -0.0082(8)
C12A 0.0457(12) 0.0615(16) 0.0621(13) 0.0063(12) 0.0205(10) 0.0146(12)
C13A 0.0496(14) 0.108(3) 0.096(2) 0.011(2) 0.0347(14) 0.0147(17)
C14A 0.087(2) 0.062(2) 0.129(3) 0.0203(19) 0.049(2) 0.0210(17)
C15A 0.0513(12) 0.0765(19) 0.0477(12) 0.0021(12) 0.0154(10) -0.0030(13)
C16A 0.0766(18) 0.090(2) 0.0631(16) -0.0194(16) 0.0134(13) -0.0252(17)
C17A 0.100(2) 0.113(3) 0.0667(17) 0.0091(18) 0.0483(17) -0.007(2)
C21A 0.0481(12) 0.0458(13) 0.0583(13) -0.0071(10) 0.0201(10) -0.0046(10)
C22A 0.0689(16) 0.0662(19) 0.0646(15) 0.0016(14) 0.0202(12) 0.0159(15)
C23A 0.081(2) 0.067(2) 0.0772(19) 0.0103(16) 0.0077(15) 0.0178(17)
C24A 0.0598(17) 0.060(2) 0.136(3) -0.002(2) 0.0189(19) 0.0144(16)
C25A 0.101(3) 0.077(3) 0.155(4) -0.007(3) 0.076(3) 0.026(2)
C26A 0.091(2) 0.0624(19) 0.102(2) -0.0089(17) 0.0585(18) 0.0061(17)
C31A 0.0477(10) 0.0419(11) 0.0428(10) 0.0064(9) 0.0186(8) 0.0041(10)
C32A 0.0564(13) 0.0490(14) 0.0634(14) -0.0032(11) 0.0275(11) -0.0014(11)
C33A 0.0578(14) 0.0560(16) 0.0744(16) 0.0016(13) 0.0300(12) -0.0110(13)
C34A 0.0567(13) 0.0614(17) 0.0690(14) 0.0151(13) 0.0334(11) 0.0066(13)
C35A 0.0737(16) 0.0539(16) 0.0804(17) -0.0037(14) 0.0440(14) 0.0062(14)
C36A 0.0666(15) 0.0414(13) 0.0779(16) -0.0051(12) 0.0374(13) -0.0047(12)
P2 0.0498(3) 0.0449(3) 0.0481(3) -0.0037(2) 0.0224(2) -0.0082(3)
O3 0.0446(8) 0.0467(9) 0.0541(8) 0.0115(7) 0.0211(6) 0.0061(7)
O4 0.0415(8) 0.0562(10) 0.0566(8) 0.0078(8) 0.0234(6) -0.0027(7)
N2 0.0403(9) 0.0514(11) 0.0403(8) -0.0012(8) 0.0193(7) -0.0057(8)
C1B 0.0389(9) 0.0354(10) 0.0421(10) 0.0006(8) 0.0208(8) 0.0054(8)
C2B 0.0442(10) 0.0428(12) 0.0412(10) -0.0016(9) 0.0201(8) 0.0016(9)
C3B 0.0538(12) 0.0549(15) 0.0454(11) -0.0107(11) 0.0175(9) -0.0024(11)
C4B 0.0605(13) 0.0646(16) 0.0380(10) -0.0001(11) 0.0179(9) 0.0125(12)
C5B 0.0530(12) 0.0507(13) 0.0432(10) 0.0062(10) 0.0245(9) 0.0166(11)
C6B 0.0770(16) 0.0655(18) 0.0517(12) 0.0221(12) 0.0335(12) 0.0235(15)
C7B 0.0878(19) 0.0576(16) 0.0741(17) 0.0287(14) 0.0497(15) 0.0148(15)
C8B 0.0621(14) 0.0454(13) 0.0757(15) 0.0181(12) 0.0386(12) 0.0077(11)
C9B 0.0441(10) 0.0383(11) 0.0550(12) 0.0073(9) 0.0276(9) 0.0096(9)
C10B 0.0423(10) 0.0382(11) 0.0442(10) 0.0070(8) 0.0236(8) 0.0130(9)
C11B 0.0348(9) 0.0397(11) 0.0423(10) 0.0034(8) 0.0182(8) -0.0040(8)
C12B 0.0510(12) 0.0573(15) 0.0562(12) -0.0099(11) 0.0275(10) 0.0023(11)
C13B 0.0621(15) 0.091(2) 0.106(2) -0.0244(19) 0.0510(16) -0.0058(17)
C14B 0.0831(19) 0.0580(19) 0.110(2) -0.0201(17) 0.0537(18) -0.0061(15)
C15B 0.0599(14) 0.0793(19) 0.0395(11) -0.0044(11) 0.0195(10) -0.0180(13)
C16B 0.097(2) 0.108(3) 0.0527(14) 0.0213(16) 0.0266(14) -0.033(2)
C17B 0.0610(15) 0.096(2) 0.0521(13) 0.0010(15) 0.0074(11) -0.0242(16)
C21B 0.0498(11) 0.0437(13) 0.0605(12) -0.0095(10) 0.0283(10) -0.0077(10)
C22B 0.0581(16) 0.0497(17) 0.152(3) 0.0149(19) 0.0410(18) -0.0029(14)
C23B 0.0678(19) 0.056(2) 0.216(5) 0.018(3) 0.053(2) -0.0151(17)
C24B 0.0493(14) 0.067(2) 0.133(3) -0.008(2) 0.0307(16) -0.0091(15)
C25B 0.0557(15) 0.0596(17) 0.100(2) 0.0038(16) 0.0277(14) 0.0003(14)
C26B 0.0582(14) 0.0514(16) 0.0993(19) 0.0062(14) 0.0373(14) -0.0036(13)
C31B 0.0486(12) 0.0430(13) 0.0728(15) 0.0042(12) 0.0270(11) -0.0022(11)
C32B 0.106(2) 0.0621(19) 0.0732(17) 0.0073(15) 0.0515(16) 0.0151(17)
C33B 0.132(3) 0.0593(19) 0.121(3) -0.0066(19) 0.091(3) -0.004(2)
C34B 0.070(2) 0.058(2) 0.211(5) -0.005(3) 0.053(3) 0.0115(19)
C35B 0.094(3) 0.069(3) 0.204(5) -0.025(3) -0.038(3) 0.026(2)
C36B 0.095(3) 0.064(2) 0.120(3) -0.016(2) -0.023(2) 0.014(2)

loop_
_atom_type_symbol
_atom_type_description
_atom_type_scat_dispersion_real
_atom_type_scat_dispersion_imag
_atom_type_scat_source
C C 0.0033 0.0016 'International Tables Vol C Tables 4.2.6.8 and 6.1.1.4'
H H 0.0000 0.0000 'International Tables Vol C Tables 4.2.6.8 and 6.1.1.4'
N N 0.0061 0.0033 'International Tables Vol C Tables 4.2.6.8 and 6.1.1.4'
O O 0.0106 0.0060 'International Tables Vol C Tables 4.2.6.8 and 6.1.1.4'
P P 0.1023 0.0942 'International Tables Vol C Tables 4.2.6.8 and 6.1.1.4'

loop_
_geom_angle_atom_site_label_1
_geom_angle_atom_site_label_2
_geom_angle_atom_site_label_3
_geom_angle
C31A P1 C21A 101.19(10)
C31A P1 C2A 105.00(10)
C21A P1 C2A 99.81(10)
C11A N1 C12A 122.32(18)
C11A N1 C15A 120.1(2)
C12A N1 C15A 117.55(19)
C2A C1A C10A 120.40(19)
C2A C1A C11A 117.46(18)
C10A C1A C11A 121.86(19)
C1A C2A C3A 119.4(2)
C1A C2A P1 118.26(16)
C3A C2A P1 122.15(19)
C4A C3A C2A 121.4(3)
C3A C4A C5A 121.4(2)
C6A C5A C10A 119.7(3)
C6A C5A C4A 121.4(3)
C10A C5A C4A 118.9(2)
C7A C6A C5A 120.3(3)
C6A C7A C8A 121.8(3)
C9A C8A C7A 119.8(3)
O2 C9A C8A 121.6(3)
O2 C9A C10A 118.0(2)
C8A C9A C10A 120.4(3)
C5A C10A C9A 118.1(2)
C5A C10A C1A 118.5(2)
C9A C10A C1A 123.4(2)
O1 C11A N1 122.97(19)
O1 C11A C1A 117.75(18)
N1 C11A C1A 119.07(19)
N1 C12A C13A 111.0(3)
N1 C12A C14A 111.8(2)
C13A C12A C14A 112.1(2)
N1 C15A C16A 112.3(2)
N1 C15A C17A 111.6(2)
C16A C15A C17A 112.7(3)
C22A C21A C26A 118.3(3)
C22A C21A P1 124.8(2)
C26A C21A P1 116.8(2)
C21A C22A C23A 120.7(3)
C24A C23A C22A 119.6(3)
C25A C24A C23A 120.4(3)
C24A C25A C26A 121.1(3)
C21A C26A C25A 119.9(3)
C32A C31A C36A 117.6(2)
C32A C31A P1 116.67(17)
C36A C31A P1 124.96(18)
C31A C32A C33A 121.6(2)
C34A C33A C32A 120.1(3)
C35A C34A C33A 119.2(2)
C34A C35A C36A 120.8(3)
C31A C36A C35A 120.6(2)
C31B P2 C21B 102.23(11)
C31B P2 C2B 101.82(10)
C21B P2 C2B 103.70(10)
C11B N2 C12B 122.24(17)
C11B N2 C15B 119.9(2)
C12B N2 C15B 117.84(19)
C2B C1B C10B 120.87(18)
C2B C1B C11B 117.11(18)
C10B C1B C11B 121.59(18)
C1B C2B C3B 119.1(2)
C1B C2B P2 118.68(14)
C3B C2B P2 122.20(17)
C4B C3B C2B 120.7(2)
C3B C4B C5B 121.7(2)
C4B C5B C6B 121.2(2)
C4B C5B C10B 118.9(2)
C6B C5B C10B 119.8(2)
C7B C6B C5B 120.5(2)
C6B C7B C8B 120.9(2)
C9B C8B C7B 120.5(3)
O4 C9B C8B 121.4(2)
O4 C9B C10B 117.65(18)
C8B C9B C10B 121.0(2)
C9B C10B C5B 117.37(19)
C9B C10B C1B 123.94(18)
C5B C10B C1B 118.6(2)
O3 C11B N2 123.91(18)
O3 C11B C1B 116.66(18)
N2 C11B C1B 119.17(18)
N2 C12B C14B 112.3(2)
N2 C12B C13B 111.0(2)
C14B C12B C13B 112.0(2)
N2 C15B C16B 111.6(2)
N2 C15B C17B 112.49(19)
C16B C15B C17B 111.7(3)
C26B C21B C22B 117.3(2)
C26B C21B P2 122.68(19)
C22B C21B P2 119.0(2)
C21B C22B C23B 120.5(3)
C24B C23B C22B 120.5(3)
C25B C24B C23B 119.9(3)
C24B C25B C26B 119.1(3)
C21B C26B C25B 122.6(3)
C36B C31B C32B 116.6(3)
C36B C31B P2 117.7(2)
C32B C31B P2 125.7(2)
C33B C32B C31B 121.8(3)
C32B C33B C34B 119.0(4)
C35B C34B C33B 119.6(4)
C34B C35B C36B 121.5(4)
C31B C36B C35B 121.5(4)

loop_
_geom_bond_atom_site_label_1
_geom_bond_atom_site_label_2
_geom_bond_distance
P1 C31A 1.838(2)
P1 C21A 1.839(3)
P1 C2A 1.842(2)
O1 C11A 1.238(3)
O2 C9A 1.345(3)
N1 C11A 1.330(3)
N1 C12A 1.480(3)
N1 C15A 1.485(3)
C1A C2A 1.386(3)
C1A C10A 1.440(3)
C1A C11A 1.519(3)
C2A C3A 1.420(3)
C3A C4A 1.340(4)
C4A C5A 1.425(4)
C5A C6A 1.405(4)
C5A C10A 1.424(3)
C6A C7A 1.353(5)
C7A C8A 1.389(5)
C8A C9A 1.382(3)
C9A C10A 1.426(4)
C12A C13A 1.510(4)
C12A C14A 1.518(5)
C15A C16A 1.507(5)
C15A C17A 1.521(4)
C21A C22A 1.383(4)
C21A C26A 1.386(4)
C22A C23A 1.394(4)
C23A C24A 1.364(5)
C24A C25A 1.347(6)
C25A C26A 1.387(6)
C31A C32A 1.383(3)
C31A C36A 1.388(3)
C32A C33A 1.384(4)
C33A C34A 1.373(4)
C34A C35A 1.369(4)
C35A C36A 1.390(4)
P2 C31B 1.839(3)
P2 C21B 1.845(2)
P2 C2B 1.846(2)
O3 C11B 1.238(3)
O4 C9B 1.355(3)
N2 C11B 1.335(3)
N2 C12B 1.473(3)
N2 C15B 1.486(3)
C1B C2B 1.385(3)
C1B C10B 1.430(3)
C1B C11B 1.525(3)
C2B C3B 1.422(3)
C3B C4B 1.364(4)
C4B C5B 1.401(4)
C5B C6B 1.410(3)
C5B C10B 1.429(3)
C6B C7B 1.367(4)
C7B C8B 1.388(4)
C8B C9B 1.376(3)
C9B C10B 1.428(3)
C12B C14B 1.509(4)
C12B C13B 1.514(4)
C15B C16B 1.523(5)
C15B C17B 1.525(4)
C21B C26B 1.359(4)
C21B C22B 1.386(4)
C22B C23B 1.391(5)
C23B C24B 1.362(5)
C24B C25B 1.361(5)
C25B C26B 1.390(4)
C31B C36B 1.366(4)
C31B C32B 1.390(4)
C32B C33B 1.376(5)
C33B C34B 1.381(6)
C34B C35B 1.331(7)
C35B C36B 1.368(6)

loop_
_geom_hbond_atom_site_label_D
_geom_hbond_atom_site_label_H
_geom_hbond_atom_site_label_A
_geom_hbond_distance_DH
_geom_hbond_distance_HA
_geom_hbond_distance_DA
_geom_hbond_angle_DHA
O2 H1 O3 0.82 1.92 2.709(2) 159.6
O4 H2 O1 0.82 1.88 2.648(2) 154.8

loop_
_cod_related_entry_id
_cod_related_entry_code
_cod_related_entry_database
1 30651834 ChemSpider
